data_4115969
loop_
_publ_author_name
'Gabriele Wagner'
'Armando J. L. Pombeiro'
'Vadim Yu. Kukushkin'

_publ_section_title
;
 Platinum(IV)-Assisted [2 + 3] Cycloaddition of Nitrones to Coordinated
 Organonitriles. Synthesis of \D4-1,2,4-Oxadiazolines
;
_journal_name_full 'Journal of the American Chemical Society'
_journal_page_first 3106
_journal_page_last 3111
_journal_paper_doi 10.1021/ja993564f
_journal_volume 122
_journal_year 2000
_chemical_formula_sum 'C22 H28 Cl4 N4 O4 Pt'
_chemical_formula_weight 374.69
_chemical_name_systematic
;
 ?
;
_space_group_IT_number 14
_symmetry_cell_setting monoclinic
_symmetry_space_group_name_Hall '-P 2yab'
_symmetry_space_group_name_H-M 'P 1 21/a 1'
_atom_sites_solution_hydrogens difmap
_atom_sites_solution_primary direct
_atom_sites_solution_secondary difmap
_audit_creation_method SHELXL-97
_cell_angle_alpha 90.00
_cell_angle_beta 102.83(3)
_cell_angle_gamma 90.00
_cell_formula_units_Z 2
_cell_length_a 12.6010(10)
_cell_length_b 7.572(5)
_cell_length_c 14.497(2)
_cell_measurement_reflns_used 24
_cell_measurement_temperature 293(2)
_cell_measurement_theta_max 13
_cell_measurement_theta_min 10
_cell_volume 1348.7(9)
_computing_structure_refinement 'SHELXL-97 (Sheldrick, 1997)'
_computing_structure_solution 'SHELXS-97 (Sheldrick, 1990)'
_diffrn_ambient_temperature 293(2)
_diffrn_measured_fraction_theta_full 0.648
_diffrn_measured_fraction_theta_max 0.648
_diffrn_measurement_device_type CAD-4
_diffrn_measurement_method theta/2theta
_diffrn_radiation_monochromator Nb-filter
_diffrn_radiation_source 'fine-focus sealed tube'
_diffrn_radiation_type MoK\a
_diffrn_radiation_wavelength 0.71073
_diffrn_reflns_av_R_equivalents 0.0530
_diffrn_reflns_av_sigmaI/netI 0.0187
_diffrn_reflns_limit_h_max 15
_diffrn_reflns_limit_h_min 0
_diffrn_reflns_limit_k_max 9
_diffrn_reflns_limit_k_min 0
_diffrn_reflns_limit_l_max 17
_diffrn_reflns_limit_l_min -17
_diffrn_reflns_number 1934
_diffrn_reflns_theta_full 25.95
_diffrn_reflns_theta_max 25.95
_diffrn_reflns_theta_min 2.88
_diffrn_standards_decay_% 1.2
_diffrn_standards_interval_time 60
_diffrn_standards_number 3
_exptl_absorpt_coefficient_mu 5.634
_exptl_absorpt_correction_T_max 0.810
_exptl_absorpt_correction_T_min 0.146
_exptl_absorpt_correction_type Numeric
_exptl_crystal_colour light-yellow
_exptl_crystal_density_diffrn 1.845
_exptl_crystal_description plate
_exptl_crystal_F_000 732
_exptl_crystal_size_max 0.56
_exptl_crystal_size_mid 0.42
_exptl_crystal_size_min 0.04
_refine_diff_density_max 1.172
_refine_diff_density_min -3.122
_refine_diff_density_rms 0.165
_refine_ls_extinction_coef 0.0058(6)
_refine_ls_extinction_expression Fc^*^=kFc[1+0.001xFc^2^\l^3^/sin(2\q)]^-1/4^
_refine_ls_extinction_method SHELXL
_refine_ls_goodness_of_fit_ref 1.155
_refine_ls_hydrogen_treatment allref
_refine_ls_matrix_type full
_refine_ls_number_parameters 205
_refine_ls_number_reflns 1844
_refine_ls_number_restraints 0
_refine_ls_restrained_S_all 1.155
_refine_ls_R_factor_all 0.0288
_refine_ls_R_factor_gt 0.0287
_refine_ls_shift/su_max 0.688
_refine_ls_shift/su_mean 0.048
_refine_ls_structure_factor_coef Fsqd
_refine_ls_weighting_details 'w=1/[\s^2^(Fo^2^)+(0.0544P)^2^+2.8191P] where P=(Fo^2^+2Fc^2^)/3'
_refine_ls_weighting_scheme calc
_refine_ls_wR_factor_gt 0.0755
_refine_ls_wR_factor_ref 0.0756
_reflns_number_gt 1843
_reflns_number_total 1844
_reflns_threshold_expression >2sigma(I)
_cod_data_source_file ja993564f.cif
_cod_data_source_block vk15
_cod_depositor_comments
;
The following automatic conversions were performed:

'_refine_ls_weighting_scheme' value 'calc
w=1/[\s^2^(Fo^2^)+(0.0544P)^2^+2.8191P] where P=(Fo^2^+2Fc^2^)/3' was
changed to 'calc'. New tag '_refine_ls_weighting_details' was
created. The value of the new tag was set to
'w=1/[\s^2^(Fo^2^)+(0.0544P)^2^+2.8191P] where P=(Fo^2^+2Fc^2^)/3'.

Automatic conversion script
Id: cif_fix_values 3143 2015-03-26 13:38:13Z robertas 
;
_cod_database_code 4115969

loop_
_symmetry_equiv_pos_as_xyz
'x, y, z'
'-x+1/2, y+1/2, -z'
'-x, -y, -z'
'x-1/2, -y-1/2, z'

loop_
_atom_site_label
_atom_site_type_symbol
_atom_site_fract_x
_atom_site_fract_y
_atom_site_fract_z
_atom_site_U_iso_or_equiv
_atom_site_adp_type
_atom_site_occupancy
_atom_site_calc_flag
_atom_site_refinement_flags
Pt Pt 0.5000 0.5000 0.5000 0.02182(15) Uani 1 d S
Cl1 Cl 0.62119(13) 0.7170(2) 0.56673(11) 0.0380(4) Uani 1 d .
Cl2 Cl 0.35403(12) 0.6917(2) 0.48918(11) 0.0378(4) Uani 1 d .
O1 O 0.4270(3) 0.2896(6) 0.7466(3) 0.0361(10) Uani 1 d .
O2 O 0.8899(4) 0.6497(8) 0.9605(4) 0.0581(16) Uani 1 d .
N1 N 0.4817(4) 0.4293(8) 0.6319(4) 0.0266(10) Uani 1 d .
N2 N 0.4059(5) 0.4796(7) 0.7616(4) 0.0330(12) Uani 1 d .
C1 C 0.4590(5) 0.2819(9) 0.6638(4) 0.0304(13) Uani 1 d .
C2 C 0.4800(5) 0.5616(10) 0.7085(4) 0.0274(12) Uani 1 d .
C3 C 0.5906(5) 0.5887(9) 0.7735(4) 0.0295(13) Uani 1 d .
C4 C 0.6821(6) 0.4891(9) 0.7667(5) 0.0363(14) Uani 1 d .
C5 C 0.7796(6) 0.5155(10) 0.8308(5) 0.0409(16) Uani 1 d .
C6 C 0.7890(5) 0.6370(10) 0.9019(4) 0.0407(16) Uani 1 d .
C7 C 0.6991(6) 0.7368(11) 0.9094(5) 0.0438(18) Uani 1 d .
C8 C 0.6012(5) 0.7092(10) 0.8458(4) 0.0366(14) Uani 1 d .
C9 C 0.9091(8) 0.777(2) 1.0316(8) 0.103(5) Uani 1 d .
C10 C 0.4669(8) 0.0985(10) 0.6306(6) 0.0441(19) Uani 1 d .
C11 C 0.2899(6) 0.5081(14) 0.7183(6) 0.0471(19) Uani 1 d .
H2 H 0.451(6) 0.658(12) 0.680(6) 0.04(2) Uiso 1 d .
H4 H 0.680(5) 0.412(10) 0.709(5) 0.034(18) Uiso 1 d .
H5 H 0.839(9) 0.448(14) 0.827(8) 0.09(3) Uiso 1 d .
H7 H 0.706(6) 0.813(11) 0.951(5) 0.05(2) Uiso 1 d .
H8 H 0.546(5) 0.778(9) 0.854(5) 0.038(18) Uiso 1 d .
H91 H 0.9819 0.7796 1.0679 0.085 Uiso 1 d .
H92 H 0.8673 0.7884 1.0790 0.085 Uiso 1 d .
H93 H 0.8898 0.8887 0.9970 0.085 Uiso 1 d .
H101 H 0.505(7) 0.079(13) 0.578(7) 0.06(3) Uiso 1 d .
H102 H 0.495(7) 0.046(10) 0.666(6) 0.03(2) Uiso 1 d .
H103 H 0.389(7) 0.048(11) 0.593(6) 0.04(2) Uiso 1 d .
H111 H 0.276(8) 0.462(12) 0.668(8) 0.07(3) Uiso 1 d .
H112 H 0.255(9) 0.447(14) 0.758(8) 0.08(3) Uiso 1 d .
H113 H 0.277(8) 0.640(14) 0.729(7) 0.08(3) Uiso 1 d .

loop_
_atom_site_aniso_label
_atom_site_aniso_U_11
_atom_site_aniso_U_22
_atom_site_aniso_U_33
_atom_site_aniso_U_23
_atom_site_aniso_U_13
_atom_site_aniso_U_12
Pt 0.02018(18) 0.0266(2) 0.01864(19) -0.00123(14) 0.00424(10) -0.00154(13)
Cl1 0.0383(8) 0.0429(9) 0.0312(8) -0.0039(7) 0.0042(6) -0.0153(7)
Cl2 0.0332(7) 0.0451(9) 0.0356(8) -0.0001(7) 0.0089(6) 0.0138(7)
O1 0.046(2) 0.037(2) 0.028(2) 0.006(2) 0.0142(19) -0.001(2)
O2 0.038(3) 0.083(4) 0.046(3) -0.020(3) -0.007(2) 0.000(3)
N1 0.025(2) 0.032(2) 0.023(2) 0.003(2) 0.0063(19) 0.001(2)
N2 0.032(3) 0.040(3) 0.029(3) -0.002(2) 0.012(2) 0.001(2)
C1 0.028(3) 0.036(3) 0.026(3) 0.001(3) 0.004(2) -0.003(3)
C2 0.032(3) 0.029(3) 0.022(3) 0.000(3) 0.008(2) 0.005(3)
C3 0.031(3) 0.032(3) 0.026(3) 0.001(3) 0.007(2) 0.001(3)
C4 0.035(3) 0.043(4) 0.031(3) -0.009(3) 0.007(3) 0.005(3)
C5 0.033(3) 0.054(5) 0.034(3) 0.000(3) 0.005(3) 0.008(3)
C6 0.035(3) 0.059(5) 0.026(3) -0.006(3) 0.003(3) -0.003(3)
C7 0.045(4) 0.053(5) 0.034(3) -0.020(3) 0.009(3) -0.004(3)
C8 0.033(3) 0.044(4) 0.034(3) -0.007(3) 0.011(3) 0.001(3)
C9 0.057(5) 0.151(12) 0.083(7) -0.073(8) -0.020(5) 0.001(7)
C10 0.067(5) 0.028(4) 0.037(4) 0.007(3) 0.011(4) -0.002(4)
C11 0.031(3) 0.067(5) 0.045(4) -0.009(5) 0.010(3) -0.002(4)

loop_
_atom_type_symbol
_atom_type_description
_atom_type_scat_dispersion_real
_atom_type_scat_dispersion_imag
_atom_type_scat_source
C C 0.0033 0.0016 'International Tables Vol C Tables 4.2.6.8 and 6.1.1.4'
H H 0.0000 0.0000 'International Tables Vol C Tables 4.2.6.8 and 6.1.1.4'
N N 0.0061 0.0033 'International Tables Vol C Tables 4.2.6.8 and 6.1.1.4'
O O 0.0106 0.0060 'International Tables Vol C Tables 4.2.6.8 and 6.1.1.4'
Cl Cl 0.1484 0.1585 'International Tables Vol C Tables 4.2.6.8 and 6.1.1.4'
Pt Pt -1.7033 8.3905 'International Tables Vol C Tables 4.2.6.8 and 6.1.1.4'

loop_
_geom_angle_atom_site_label_1
_geom_angle_atom_site_label_2
_geom_angle_atom_site_label_3
_geom_angle
_geom_angle_site_symmetry_1
_geom_angle_site_symmetry_3
N1 Pt N1 180.000(1) 3_666 .
N1 Pt Cl1 89.78(16) 3_666 3_666
N1 Pt Cl1 90.22(16) . 3_666
N1 Pt Cl1 90.22(16) 3_666 .
N1 Pt Cl1 89.78(16) . .
Cl1 Pt Cl1 180.0 3_666 .
N1 Pt Cl2 88.54(15) 3_666 3_666
N1 Pt Cl2 91.46(15) . 3_666
Cl1 Pt Cl2 91.37(7) 3_666 3_666
Cl1 Pt Cl2 88.63(7) . 3_666
N1 Pt Cl2 91.46(15) 3_666 .
N1 Pt Cl2 88.54(15) . .
Cl1 Pt Cl2 88.63(7) 3_666 .
Cl1 Pt Cl2 91.37(7) . .
Cl2 Pt Cl2 180.0 3_666 .
C1 O1 N2 105.7(5) . .
C6 O2 C9 119.5(7) . .
C1 N1 C2 106.1(5) . .
C1 N1 Pt 130.8(5) . .
C2 N1 Pt 122.7(4) . .
C11 N2 C2 113.6(6) . .
C11 N2 O1 105.8(5) . .
C2 N2 O1 100.2(4) . .
N1 C1 O1 115.1(6) . .
N1 C1 C10 132.2(6) . .
O1 C1 C10 112.6(6) . .
N2 C2 N1 102.7(5) . .
N2 C2 C3 109.5(5) . .
N1 C2 C3 112.9(5) . .
C8 C3 C4 118.0(6) . .
C8 C3 C2 119.0(5) . .
C4 C3 C2 122.9(6) . .
C5 C4 C3 119.9(6) . .
C6 C5 C4 121.3(7) . .
O2 C6 C5 115.4(6) . .
O2 C6 C7 125.2(6) . .
C5 C6 C7 119.4(6) . .
C8 C7 C6 119.3(7) . .
C3 C8 C7 122.1(6) . .

loop_
_geom_bond_atom_site_label_1
_geom_bond_atom_site_label_2
_geom_bond_distance
_geom_bond_site_symmetry_2
Pt N1 2.048(5) 3_666
Pt N1 2.048(5) .
Pt Cl1 2.3047(18) 3_666
Pt Cl1 2.3047(18) .
Pt Cl2 2.3208(16) 3_666
Pt Cl2 2.3208(16) .
O1 C1 1.349(7) .
O1 N2 1.488(7) .
O2 C6 1.367(8) .
O2 C9 1.393(11) .
N1 C1 1.264(9) .
N1 C2 1.499(9) .
N2 C11 1.474(9) .
N2 C2 1.473(8) .
C1 C10 1.480(10) .
C2 C3 1.514(9) .
C3 C8 1.373(9) .
C3 C4 1.399(9) .
C4 C5 1.381(10) .
C5 C6 1.367(10) .
C6 C7 1.385(10) .
C7 C8 1.382(9) .
